data_4067459
loop_
_publ_author_name
'Franken, Andreas'
'McGrath, Thomas D.'
'Stone, F. Gordon A.'

_publ_section_title
;
 Toward Supramolecular Assembly of 10-Vertex {closo-2,1,10-FeC2B7}
 Clusters: Intramolecular Imidate Formation and Polymetallic, Polycluster
 Species
;
_journal_issue 10
_journal_name_full Organometallics
_journal_page_first 2234
_journal_paper_doi 10.1021/om900970x
_journal_volume 29
_journal_year 2010
_chemical_formula_sum 'C5 H9 B7 Fe O4'
_chemical_formula_weight 264.64
_chemical_name_systematic
; 
 ? 
;
_space_group_IT_number 2
_symmetry_cell_setting triclinic
_symmetry_space_group_name_Hall '-P 1'
_symmetry_space_group_name_H-M 'P -1'
_atom_sites_solution_hydrogens geom
_atom_sites_solution_primary direct
_atom_sites_solution_secondary difmap
_audit_creation_method SHELXL-97
_cell_angle_alpha 93.420(2)
_cell_angle_beta 97.911(2)
_cell_angle_gamma 90.151(2)
_cell_formula_units_Z 6
_cell_length_a 7.4943(4)
_cell_length_b 11.5596(6)
_cell_length_c 19.5362(10)
_cell_measurement_reflns_used 9043
_cell_measurement_temperature 110(2)
_cell_measurement_theta_max 25.68
_cell_measurement_theta_min 2.75
_cell_volume 1673.25(15)
_computing_cell_refinement 'Bruker APEX2 (Bruker, 2003)'
_computing_data_collection 'Bruker APEX2 (Bruker, 2003)'
_computing_data_reduction 'Bruker APEX2 (Bruker, 2003)'
_computing_molecular_graphics 'Bruker SHELXTL (Bruker, 2001)'
_computing_publication_material 'Bruker SHELXTL (Bruker, 2001)'
_computing_structure_refinement 'Bruker SHELXTL (Bruker, 2001)'
_computing_structure_solution 'Bruker SHELXTL (Bruker, 2001)'
_diffrn_ambient_temperature 110(2)
_diffrn_measured_fraction_theta_full 0.991
_diffrn_measured_fraction_theta_max 0.988
_diffrn_measurement_device_type 'Bruker-Nonius X8 APEX CCD area detector'
_diffrn_measurement_method 'phi and omega scans'
_diffrn_radiation_monochromator graphite
_diffrn_radiation_source 'fine-focus sealed tube'
_diffrn_radiation_type MoK\a
_diffrn_radiation_wavelength 0.71073
_diffrn_reflns_av_R_equivalents 0.0555
_diffrn_reflns_av_sigmaI/netI 0.0572
_diffrn_reflns_limit_h_max 9
_diffrn_reflns_limit_h_min -9
_diffrn_reflns_limit_k_max 14
_diffrn_reflns_limit_k_min -14
_diffrn_reflns_limit_l_max 23
_diffrn_reflns_limit_l_min -23
_diffrn_reflns_number 22463
_diffrn_reflns_theta_full 25.00
_diffrn_reflns_theta_max 25.67
_diffrn_reflns_theta_min 2.11
_exptl_absorpt_coefficient_mu 1.337
_exptl_absorpt_correction_T_max 0.8453
_exptl_absorpt_correction_T_min 0.6977
_exptl_absorpt_correction_type multi-scan
_exptl_absorpt_process_details 'SADABS (Bruker, 2003)'
_exptl_crystal_colour yellow
_exptl_crystal_density_diffrn 1.576
_exptl_crystal_density_method 'not measured'
_exptl_crystal_description block
_exptl_crystal_F_000 792
_exptl_crystal_size_max 0.29
_exptl_crystal_size_mid 0.21
_exptl_crystal_size_min 0.13
_refine_diff_density_max 0.376
_refine_diff_density_min -0.419
_refine_diff_density_rms 0.080
_refine_ls_extinction_method none
_refine_ls_goodness_of_fit_ref 1.035
_refine_ls_hydrogen_treatment constr
_refine_ls_matrix_type full
_refine_ls_number_parameters 463
_refine_ls_number_reflns 6260
_refine_ls_number_restraints 0
_refine_ls_restrained_S_all 1.035
_refine_ls_R_factor_all 0.0594
_refine_ls_R_factor_gt 0.0376
_refine_ls_shift/su_max 0.002
_refine_ls_shift/su_mean 0.000
_refine_ls_structure_factor_coef Fsqd
_refine_ls_weighting_details 'calc w=1/[\s^2^(Fo^2^)+(0.0322P)^2^+0.3050P] where P=(Fo^2^+2Fc^2^)/3'
_refine_ls_weighting_scheme calc
_refine_ls_wR_factor_gt 0.0760
_refine_ls_wR_factor_ref 0.0843
_reflns_number_gt 4697
_reflns_number_total 6260
_reflns_threshold_expression >2sigma(I)
_cod_data_source_file om900970x_si_001.cif
_cod_data_source_block 1a
_cod_depositor_comments
;
The following automatic conversions were performed:

'_symmetry_cell_setting' value 'Triclinic' changed to 'triclinic'
according to /home/saulius/struct/CIF-dictionaries/cif_core.dic
dictionary named 'cif_core.dic' version 2.4.1 from 2010-06-29.

Automatic conversion script
Id: cif_fix_values 1715 2011-07-08 13:25:40Z adriana 
;
_cod_original_sg_symbol_H-M P-1
_cod_database_code 4067459

loop_
_symmetry_equiv_pos_as_xyz
'x, y, z'
'-x, -y, -z'

loop_
_atom_site_label
_atom_site_type_symbol
_atom_site_fract_x
_atom_site_fract_y
_atom_site_fract_z
_atom_site_U_iso_or_equiv
_atom_site_adp_type
_atom_site_occupancy
_atom_site_symmetry_multiplicity
_atom_site_calc_flag
_atom_site_refinement_flags
C1A C 0.1208(4) 1.1161(2) 0.26202(15) 0.0125(6) Uani 1 1 d .
O1A O 0.0842(3) 0.99672(15) 0.25997(11) 0.0160(5) Uani 1 1 d .
H1A H 0.1812 0.9607 0.2683 0.019 Uiso 1 1 calc R
Fe2A Fe -0.07157(5) 1.22928(3) 0.26697(2) 0.01224(11) Uani 1 1 d .
B3A B 0.1866(4) 1.2010(3) 0.33112(18) 0.0142(7) Uani 1 1 d .
H3A H 0.1943 1.1695 0.3846 0.017 Uiso 1 1 calc R
B4A B 0.3205(4) 1.1614(3) 0.25991(17) 0.0142(7) Uani 1 1 d .
H4A H 0.4327 1.0983 0.2571 0.017 Uiso 1 1 calc R
B5A B 0.1238(4) 1.1939(3) 0.19456(18) 0.0139(7) Uani 1 1 d .
H5A H 0.0823 1.1568 0.1404 0.017 Uiso 1 1 calc R
B6A B 0.1361(5) 1.3509(3) 0.31806(18) 0.0159(8) Uani 1 1 d .
H6A H 0.0916 1.4083 0.3606 0.019 Uiso 1 1 calc R
B7A B 0.3606(5) 1.2970(3) 0.30923(17) 0.0150(7) Uani 1 1 d .
H7A H 0.4900 1.3124 0.3448 0.018 Uiso 1 1 calc R
B8A B 0.3172(5) 1.2930(3) 0.21476(18) 0.0162(8) Uani 1 1 d .
H8A H 0.4125 1.3054 0.1763 0.019 Uiso 1 1 calc R
B9A B 0.0881(5) 1.3456(3) 0.21430(17) 0.0153(7) Uani 1 1 d .
H9A H 0.0061 1.3986 0.1755 0.018 Uiso 1 1 calc R
C10A C 0.2615(4) 1.3965(2) 0.26507(15) 0.0144(6) Uani 1 1 d .
H10A H 0.3038 1.4851 0.2662 0.017 Uiso 1 1 calc R
C2A C -0.1663(4) 1.1656(3) 0.33686(17) 0.0199(7) Uani 1 1 d .
O2A O -0.2189(3) 1.1245(2) 0.38132(12) 0.0329(6) Uani 1 1 d .
C3A C -0.2331(4) 1.1607(2) 0.19955(16) 0.0156(7) Uani 1 1 d .
O3A O -0.3314(3) 1.11909(18) 0.15565(11) 0.0243(5) Uani 1 1 d .
C4A C -0.2000(4) 1.3608(2) 0.26880(15) 0.0161(7) Uani 1 1 d .
O4A O -0.2770(3) 1.44549(17) 0.26785(12) 0.0255(5) Uani 1 1 d .
C1B C 0.7545(4) 0.8054(2) 0.13321(15) 0.0151(7) Uani 1 1 d .
O1B O 0.7364(3) 0.85715(17) 0.19871(10) 0.0196(5) Uani 1 1 d .
H1B H 0.8370 0.8829 0.2179 0.024 Uiso 1 1 calc R
Fe2B Fe 0.54154(6) 0.75417(3) 0.06908(2) 0.01345(11) Uani 1 1 d .
B3B B 0.7683(4) 0.8734(3) 0.06283(18) 0.0152(7) Uani 1 1 d .
H3B H 0.7497 0.9694 0.0609 0.018 Uiso 1 1 calc R
B4B B 0.9499(5) 0.7861(3) 0.11098(18) 0.0158(8) Uani 1 1 d .
H4B H 1.0736 0.8132 0.1474 0.019 Uiso 1 1 calc R
B5B B 0.7843(5) 0.6671(3) 0.11451(18) 0.0173(8) Uani 1 1 d .
H5B H 0.7793 0.6004 0.1535 0.021 Uiso 1 1 calc R
B6B B 0.7039(5) 0.7838(3) -0.01462(18) 0.0164(8) Uani 1 1 d .
H6B H 0.6270 0.8214 -0.0613 0.020 Uiso 1 1 calc R
B7B B 0.9418(5) 0.8012(3) 0.02005(18) 0.0169(8) Uani 1 1 d .
H7B H 1.0495 0.8523 0.0006 0.020 Uiso 1 1 calc R
B8B B 0.9501(5) 0.6574(3) 0.05450(19) 0.0189(8) Uani 1 1 d .
H8B H 1.0641 0.5949 0.0619 0.023 Uiso 1 1 calc R
B9B B 0.7138(5) 0.6283(3) 0.02327(18) 0.0173(8) Uani 1 1 d .
H9B H 0.6442 0.5435 0.0062 0.021 Uiso 1 1 calc R
C10B C 0.8532(4) 0.6860(2) -0.01997(15) 0.0166(7) Uani 1 1 d .
H10B H 0.8834 0.6486 -0.0684 0.020 Uiso 1 1 calc R
C2B C 0.4342(4) 0.6614(3) 0.12323(16) 0.0187(7) Uani 1 1 d .
O2B O 0.3733(3) 0.6008(2) 0.15712(12) 0.0309(6) Uani 1 1 d .
C3B C 0.4164(4) 0.8819(3) 0.09240(16) 0.0188(7) Uani 1 1 d .
O3B O 0.3431(3) 0.96175(18) 0.10944(12) 0.0277(6) Uani 1 1 d .
C4B C 0.3883(4) 0.7116(2) -0.00806(16) 0.0173(7) Uani 1 1 d .
O4B O 0.2959(3) 0.68373(18) -0.05762(11) 0.0225(5) Uani 1 1 d .
C1C C 0.4864(4) 0.8125(2) 0.34342(15) 0.0128(6) Uani 1 1 d .
O1C O 0.4278(3) 0.87221(17) 0.28445(10) 0.0169(5) Uani 1 1 d .
H1C H 0.5084 0.8709 0.2585 0.020 Uiso 1 1 calc R
Fe2C Fe 0.31203(5) 0.74964(3) 0.39827(2) 0.01234(11) Uani 1 1 d .
B3C B 0.5261(4) 0.6742(3) 0.34333(18) 0.0143(7) Uani 1 1 d .
H3C H 0.4950 0.6160 0.2952 0.017 Uiso 1 1 calc R
B4C B 0.6953(5) 0.7936(3) 0.36640(17) 0.0143(7) Uani 1 1 d .
H4C H 0.7974 0.8299 0.3365 0.017 Uiso 1 1 calc R
B5C B 0.5442(5) 0.8684(3) 0.42237(18) 0.0162(8) Uani 1 1 d .
H5C H 0.5282 0.9627 0.4365 0.019 Uiso 1 1 calc R
B6C B 0.5141(5) 0.6157(3) 0.42576(17) 0.0161(8) Uani 1 1 d .
H6C H 0.4560 0.5269 0.4285 0.019 Uiso 1 1 calc R
B7C B 0.7309(5) 0.6552(3) 0.40321(18) 0.0154(7) Uani 1 1 d .
H7C H 0.8410 0.5974 0.3885 0.018 Uiso 1 1 calc R
B8C B 0.7435(5) 0.7897(3) 0.45861(18) 0.0160(8) Uani 1 1 d .
H8C H 0.8636 0.8375 0.4875 0.019 Uiso 1 1 calc R
B9C B 0.5261(5) 0.7620(3) 0.48633(18) 0.0157(8) Uani 1 1 d .
H9C H 0.4776 0.7880 0.5367 0.019 Uiso 1 1 calc R
C10C C 0.6788(4) 0.6669(2) 0.47987(15) 0.0145(6) Uani 1 1 d .
H10C H 0.7382 0.6209 0.5231 0.017 Uiso 1 1 calc R
C2C C 0.1564(4) 0.6989(2) 0.32227(16) 0.0166(7) Uani 1 1 d .
O2C O 0.0653(3) 0.66794(19) 0.27350(11) 0.0262(5) Uani 1 1 d .
C3C C 0.1843(4) 0.8790(3) 0.41515(15) 0.0171(7) Uani 1 1 d .
O3C O 0.1103(3) 0.96114(17) 0.42741(11) 0.0241(5) Uani 1 1 d .
C4C C 0.2087(4) 0.6696(2) 0.45955(16) 0.0174(7) Uani 1 1 d .
O4C O 0.1487(3) 0.62080(18) 0.49976(11) 0.0261(5) Uani 1 1 d .

loop_
_atom_site_aniso_label
_atom_site_aniso_U_11
_atom_site_aniso_U_22
_atom_site_aniso_U_33
_atom_site_aniso_U_23
_atom_site_aniso_U_13
_atom_site_aniso_U_12
C1A 0.0140(16) 0.0117(14) 0.0122(16) -0.0011(12) 0.0036(12) -0.0006(12)
O1A 0.0157(11) 0.0099(10) 0.0224(12) 0.0012(9) 0.0018(10) -0.0002(8)
Fe2A 0.0115(2) 0.0127(2) 0.0127(2) -0.00016(17) 0.00251(18) 0.00048(17)
B3A 0.0138(19) 0.0162(17) 0.0128(18) -0.0003(14) 0.0028(14) -0.0009(14)
B4A 0.0121(18) 0.0181(17) 0.0128(18) 0.0022(14) 0.0032(14) 0.0022(14)
B5A 0.0127(18) 0.0151(17) 0.0144(19) 0.0000(14) 0.0036(15) 0.0020(14)
B6A 0.0132(19) 0.0192(18) 0.0144(19) -0.0021(14) 0.0001(15) -0.0008(14)
B7A 0.0139(19) 0.0161(17) 0.0144(19) 0.0018(14) -0.0002(15) -0.0018(14)
B8A 0.0146(19) 0.0188(18) 0.0155(19) 0.0024(14) 0.0023(15) -0.0004(14)
B9A 0.0163(19) 0.0176(17) 0.0133(19) 0.0011(14) 0.0064(15) 0.0040(14)
C10A 0.0162(17) 0.0141(14) 0.0133(16) 0.0001(12) 0.0029(13) -0.0018(12)
C2A 0.0164(18) 0.0176(16) 0.0260(19) -0.0004(14) 0.0045(15) 0.0019(13)
O2A 0.0269(14) 0.0436(15) 0.0333(15) 0.0187(12) 0.0147(12) 0.0046(11)
C3A 0.0172(17) 0.0111(14) 0.0206(18) 0.0014(13) 0.0096(14) 0.0044(13)
O3A 0.0206(13) 0.0237(12) 0.0259(14) -0.0090(10) -0.0013(11) 0.0000(10)
C4A 0.0138(17) 0.0165(16) 0.0178(17) -0.0040(13) 0.0040(13) -0.0061(13)
O4A 0.0209(13) 0.0162(11) 0.0402(15) -0.0015(10) 0.0083(11) 0.0043(10)
C1B 0.0148(17) 0.0180(15) 0.0126(16) 0.0014(12) 0.0028(13) 0.0013(12)
O1B 0.0194(12) 0.0267(12) 0.0120(11) -0.0027(9) 0.0014(9) -0.0004(10)
Fe2B 0.0133(2) 0.0150(2) 0.0124(2) 0.00268(17) 0.00211(18) -0.00006(17)
B3B 0.0122(18) 0.0185(17) 0.0153(19) 0.0018(14) 0.0028(15) 0.0023(14)
B4B 0.0132(19) 0.0181(17) 0.0155(19) 0.0019(14) -0.0002(15) 0.0004(14)
B5B 0.017(2) 0.0159(17) 0.019(2) 0.0010(15) 0.0007(16) 0.0018(14)
B6B 0.018(2) 0.0183(17) 0.0136(19) 0.0017(14) 0.0044(15) -0.0013(14)
B7B 0.0146(19) 0.0207(18) 0.0157(19) 0.0018(15) 0.0035(15) 0.0000(14)
B8B 0.0144(19) 0.0201(18) 0.023(2) 0.0021(15) 0.0045(16) 0.0005(15)
B9B 0.017(2) 0.0149(17) 0.020(2) 0.0003(14) 0.0021(15) 0.0018(14)
C10B 0.0156(17) 0.0193(15) 0.0144(17) -0.0003(13) 0.0013(13) 0.0003(13)
C2B 0.0155(17) 0.0231(16) 0.0160(17) -0.0010(14) -0.0015(14) -0.0029(13)
O2B 0.0249(14) 0.0430(14) 0.0256(14) 0.0173(12) 0.0001(11) -0.0119(11)
C3B 0.0139(17) 0.0233(17) 0.0190(18) 0.0021(14) 0.0020(14) -0.0074(14)
O3B 0.0190(13) 0.0210(12) 0.0436(16) -0.0043(11) 0.0085(11) 0.0029(10)
C4B 0.0167(17) 0.0155(15) 0.0220(18) 0.0049(13) 0.0094(15) 0.0023(13)
O4B 0.0206(13) 0.0285(12) 0.0172(13) 0.0010(10) -0.0015(10) -0.0018(10)
C1C 0.0145(16) 0.0116(14) 0.0128(16) 0.0022(12) 0.0025(13) 0.0015(12)
O1C 0.0182(12) 0.0203(11) 0.0143(12) 0.0090(9) 0.0059(9) 0.0039(9)
Fe2C 0.0121(2) 0.0124(2) 0.0127(2) 0.00143(17) 0.00198(18) -0.00014(17)
B3C 0.0123(18) 0.0154(17) 0.0153(19) 0.0009(14) 0.0018(15) 0.0012(14)
B4C 0.0161(19) 0.0144(17) 0.0125(18) -0.0021(14) 0.0032(15) -0.0017(14)
B5C 0.017(2) 0.0137(17) 0.019(2) 0.0002(14) 0.0061(15) -0.0016(14)
B6C 0.0165(19) 0.0183(17) 0.0133(19) 0.0038(14) 0.0003(15) 0.0020(14)
B7C 0.0144(19) 0.0170(17) 0.0142(19) 0.0016(14) 0.0000(15) 0.0015(14)
B8C 0.0159(19) 0.0195(18) 0.0124(18) -0.0038(14) 0.0033(15) -0.0015(14)
B9C 0.0139(19) 0.0200(17) 0.0128(18) -0.0011(14) 0.0015(15) -0.0046(14)
C10C 0.0124(16) 0.0171(15) 0.0137(16) 0.0028(12) -0.0003(13) 0.0008(12)
C2C 0.0127(17) 0.0156(15) 0.0235(19) 0.0060(13) 0.0072(15) 0.0040(13)
O2C 0.0203(13) 0.0348(13) 0.0211(13) -0.0026(10) -0.0035(11) -0.0010(10)
C3C 0.0189(18) 0.0183(16) 0.0146(17) 0.0036(13) 0.0031(13) -0.0064(14)
O3C 0.0230(13) 0.0167(11) 0.0348(14) 0.0024(10) 0.0113(11) 0.0027(10)
C4C 0.0106(16) 0.0180(16) 0.0224(18) 0.0000(14) -0.0011(14) -0.0006(13)
O4C 0.0194(13) 0.0332(13) 0.0281(14) 0.0165(11) 0.0055(11) -0.0011(10)

loop_
_atom_type_symbol
_atom_type_description
_atom_type_scat_dispersion_real
_atom_type_scat_dispersion_imag
_atom_type_scat_source
C C 0.0033 0.0016 'International Tables Vol C Tables 4.2.6.8 and 6.1.1.4'
H H 0.0000 0.0000 'International Tables Vol C Tables 4.2.6.8 and 6.1.1.4'
B B 0.0013 0.0007 'International Tables Vol C Tables 4.2.6.8 and 6.1.1.4'
O O 0.0106 0.0060 'International Tables Vol C Tables 4.2.6.8 and 6.1.1.4'
Fe Fe 0.3463 0.8444 'International Tables Vol C Tables 4.2.6.8 and 6.1.1.4'

loop_
_geom_angle_atom_site_label_1
_geom_angle_atom_site_label_2
_geom_angle_atom_site_label_3
_geom_angle
O1A C1A B4A 120.1(2)
O1A C1A B3A 126.7(2)
B4A C1A B3A 70.4(2)
O1A C1A B5A 125.8(2)
B4A C1A B5A 70.6(2)
B3A C1A B5A 107.3(2)
O1A C1A Fe2A 120.88(19)
B4A C1A Fe2A 118.98(19)
B3A C1A Fe2A 74.55(16)
B5A C1A Fe2A 74.57(16)
C1A O1A H1A 109.5
C4A Fe2A C3A 92.33(13)
C4A Fe2A C2A 95.67(13)
C3A Fe2A C2A 94.44(13)
C4A Fe2A C1A 164.28(12)
C3A Fe2A C1A 97.22(12)
C2A Fe2A C1A 96.00(12)
C4A Fe2A B6A 79.72(13)
C3A Fe2A B6A 159.45(13)
C2A Fe2A B6A 105.12(14)
C1A Fe2A B6A 87.09(12)
C4A Fe2A B9A 78.26(13)
C3A Fe2A B9A 105.41(13)
C2A Fe2A B9A 159.37(13)
C1A Fe2A B9A 87.16(12)
B6A Fe2A B9A 54.56(13)
C4A Fe2A B3A 125.23(12)
C3A Fe2A B3A 142.42(12)
C2A Fe2A B3A 83.90(13)
C1A Fe2A B3A 46.06(11)
B6A Fe2A B3A 48.54(12)
B9A Fe2A B3A 83.71(13)
C4A Fe2A B5A 123.00(13)
C3A Fe2A B5A 84.97(13)
C2A Fe2A B5A 141.33(13)
C1A Fe2A B5A 46.13(11)
B6A Fe2A B5A 83.64(13)
B9A Fe2A B5A 48.55(12)
B3A Fe2A B5A 74.02(13)
C1A B3A B6A 112.5(2)
C1A B3A B7A 107.0(2)
B6A B3A B7A 60.41(18)
C1A B3A B4A 53.63(17)
B6A B3A B4A 102.5(2)
B7A B3A B4A 58.25(18)
C1A B3A Fe2A 59.38(14)
B6A B3A Fe2A 65.61(15)
B7A B3A Fe2A 110.77(19)
B4A B3A Fe2A 97.82(18)
C1A B3A H3A 121.9
B6A B3A H3A 118.9
B7A B3A H3A 120.5
B4A B3A H3A 130.8
Fe2A B3A H3A 122.0
C1A B4A B7A 110.5(2)
C1A B4A B8A 110.4(2)
B7A B4A B8A 61.10(19)
C1A B4A B3A 56.01(17)
B7A B4A B3A 59.79(18)
B8A B4A B3A 102.4(2)
C1A B4A B5A 55.98(18)
B7A B4A B5A 102.7(2)
B8A B4A B5A 59.81(18)
B3A B4A B5A 90.2(2)
C1A B4A H4A 120.2
B7A B4A H4A 120.2
B8A B4A H4A 120.3
B3A B4A H4A 130.9
B5A B4A H4A 130.8
C1A B5A B9A 112.5(2)
C1A B5A B8A 106.8(2)
B9A B5A B8A 60.20(18)
C1A B5A B4A 53.45(17)
B9A B5A B4A 102.4(2)
B8A B5A B4A 58.33(17)
C1A B5A Fe2A 59.30(14)
B9A B5A Fe2A 65.58(15)
B8A B5A Fe2A 110.41(19)
B4A B5A Fe2A 97.55(18)
C1A B5A H5A 122.0
B9A B5A H5A 119.0
B8A B5A H5A 120.7
B4A B5A H5A 130.9
Fe2A B5A H5A 122.2
C10A B6A B3A 108.4(2)
C10A B6A B7A 55.33(18)
B3A B6A B7A 60.37(18)
C10A B6A B9A 51.50(17)
B3A B6A B9A 100.2(2)
B7A B6A B9A 87.4(2)
C10A B6A Fe2A 112.0(2)
B3A B6A Fe2A 65.85(15)
B7A B6A Fe2A 110.92(19)
B9A B6A Fe2A 62.75(14)
C10A B6A H6A 122.6
B3A B6A H6A 120.4
B7A B6A H6A 129.0
B9A B6A H6A 134.4
Fe2A B6A H6A 114.1
C10A B7A B4A 108.2(2)
C10A B7A B3A 107.4(2)
B4A B7A B3A 61.96(18)
C10A B7A B6A 55.28(18)
B4A B7A B6A 104.3(2)
B3A B7A B6A 59.22(18)
C10A B7A B8A 54.99(17)
B4A B7A B8A 59.71(18)
B3A B7A B8A 103.0(2)
B6A B7A B8A 92.6(2)
C10A B7A H7A 122.8
B4A B7A H7A 120.0
B3A B7A H7A 121.0
B6A B7A H7A 129.2
B8A B7A H7A 129.7
C10A B8A B4A 108.0(2)
C10A B8A B9A 55.70(18)
B4A B8A B9A 104.2(2)
C10A B8A B7A 55.29(18)
B4A B8A B7A 59.19(18)
B9A B8A B7A 93.1(2)
C10A B8A B5A 107.6(2)
B4A B8A B5A 61.86(18)
B9A B8A B5A 59.14(18)
B7A B8A B5A 102.8(2)
C10A B8A H8A 122.5
B4A B8A H8A 120.3
B9A B8A H8A 128.9
B7A B8A H8A 129.7
B5A B8A H8A 121.1
C10A B9A B5A 108.3(2)
C10A B9A B8A 55.00(18)
B5A B9A B8A 60.66(18)
C10A B9A B6A 51.11(17)
B5A B9A B6A 100.1(2)
B8A B9A B6A 87.0(2)
C10A B9A Fe2A 111.6(2)
B5A B9A Fe2A 65.87(15)
B8A B9A Fe2A 110.95(19)
B6A B9A Fe2A 62.69(13)
C10A B9A H9A 123.0
B5A B9A H9A 120.3
B8A B9A H9A 129.1
B6A B9A H9A 134.7
Fe2A B9A H9A 114.2
B8A C10A B6A 111.3(2)
B8A C10A B7A 69.7(2)
B6A C10A B7A 69.4(2)
B8A C10A B9A 69.3(2)
B6A C10A B9A 77.4(2)
B7A C10A B9A 111.2(2)
B8A C10A H10A 126.3
B6A C10A H10A 122.4
B7A C10A H10A 126.3
B9A C10A H10A 122.4
O2A C2A Fe2A 177.4(3)
O3A C3A Fe2A 177.7(3)
O4A C4A Fe2A 177.1(3)
O1B C1B B4B 120.1(2)
O1B C1B B3B 126.2(2)
B4B C1B B3B 70.9(2)
O1B C1B B5B 126.3(2)
B4B C1B B5B 70.2(2)
B3B C1B B5B 107.3(2)
O1B C1B Fe2B 120.4(2)
B4B C1B Fe2B 119.5(2)
B3B C1B Fe2B 75.16(16)
B5B C1B Fe2B 74.30(16)
C1B O1B H1B 109.5
C4B Fe2B C2B 93.72(13)
C4B Fe2B C3B 95.40(13)
C2B Fe2B C3B 93.89(13)
C4B Fe2B C1B 163.60(13)
C2B Fe2B C1B 100.40(13)
C3B Fe2B C1B 91.94(13)
C4B Fe2B B9B 82.00(13)
C2B Fe2B B9B 99.86(13)
C3B Fe2B B9B 166.13(13)
C1B Fe2B B9B 87.37(13)
C4B Fe2B B5B 128.86(13)
C2B Fe2B B5B 82.58(13)
C3B Fe2B B5B 135.69(13)
C1B Fe2B B5B 46.28(12)
B9B Fe2B B5B 49.16(13)
C4B Fe2B B3B 119.88(13)
C2B Fe2B B3B 146.23(13)
C3B Fe2B B3B 86.65(13)
C1B Fe2B B3B 45.89(12)
B9B Fe2B B3B 82.93(13)
B5B Fe2B B3B 73.92(13)
C4B Fe2B B6B 77.30(13)
C2B Fe2B B6B 152.68(13)
C3B Fe2B B6B 112.45(13)
C1B Fe2B B6B 86.35(13)
B9B Fe2B B6B 53.68(13)
B5B Fe2B B6B 83.30(13)
B3B Fe2B B6B 47.82(12)
C1B B3B B6B 112.7(2)
C1B B3B B7B 106.6(2)
B6B B3B B7B 60.71(19)
C1B B3B B4B 53.47(17)
B6B B3B B4B 102.4(2)
B7B B3B B4B 57.85(18)
C1B B3B Fe2B 58.95(15)
B6B B3B Fe2B 66.20(15)
B7B B3B Fe2B 111.03(19)
B4B B3B Fe2B 97.27(17)
C1B B3B H3B 122.1
B6B B3B H3B 118.5
B7B B3B H3B 120.6
B4B B3B H3B 131.3
Fe2B B3B H3B 122.0
C1B B4B B7B 110.0(2)
C1B B4B B8B 110.1(2)
B7B B4B B8B 61.29(19)
C1B B4B B5B 56.06(18)
B7B B4B B5B 102.8(2)
B8B B4B B5B 59.65(19)
C1B B4B B3B 55.60(18)
B7B B4B B3B 59.43(18)
B8B B4B B3B 101.9(2)
B5B B4B B3B 89.9(2)
C1B B4B H4B 120.5
B7B B4B H4B 120.2
B8B B4B H4B 120.5
B5B B4B H4B 130.7
B3B B4B H4B 131.3
C1B B5B B9B 111.6(2)
C1B B5B B8B 107.0(2)
B9B B5B B8B 59.87(19)
C1B B5B B4B 53.77(17)
B9B B5B B4B 102.0(2)
B8B B5B B4B 58.47(18)
C1B B5B Fe2B 59.42(14)
B9B B5B Fe2B 65.27(15)
B8B B5B Fe2B 110.8(2)
B4B B5B Fe2B 98.44(18)
C1B B5B H5B 122.1
B9B B5B H5B 119.7
B8B B5B H5B 120.5
B4B B5B H5B 130.5
Fe2B B5B H5B 121.7
C10B B6B B3B 108.5(2)
C10B B6B B7B 55.16(18)
B3B B6B B7B 60.41(19)
C10B B6B B9B 51.65(17)
B3B B6B B9B 100.6(2)
B7B B6B B9B 87.5(2)
C10B B6B Fe2B 111.7(2)
B3B B6B Fe2B 65.98(15)
B7B B6B Fe2B 110.7(2)
B9B B6B Fe2B 62.42(14)
C10B B6B H6B 122.7
B3B B6B H6B 120.2
B7B B6B H6B 129.1
B9B B6B H6B 134.2
Fe2B B6B H6B 114.4
C10B B7B B4B 108.2(2)
C10B B7B B3B 107.3(2)
B4B B7B B3B 62.72(19)
C10B B7B B6B 55.34(18)
B4B B7B B6B 104.6(2)
B3B B7B B6B 58.88(18)
C10B B7B B8B 54.71(18)
B4B B7B B8B 59.65(19)
B3B B7B B8B 103.0(2)
B6B B7B B8B 92.2(2)
C10B B7B H7B 122.9
B4B B7B H7B 119.6
B3B B7B H7B 120.9
B6B B7B H7B 129.4
B8B B7B H7B 130.0
C10B B8B B4B 108.2(2)
C10B B8B B9B 55.55(19)
B4B B8B B9B 104.5(2)
C10B B8B B5B 108.3(3)
B4B B8B B5B 61.88(19)
B9B B8B B5B 59.95(19)
C10B B8B B7B 55.24(18)
B4B B8B B7B 59.06(19)
B9B B8B B7B 92.7(2)
B5B B8B B7B 102.8(2)
C10B B8B H8B 122.4
B4B B8B H8B 120.3
B9B B8B H8B 128.9
B5B B8B H8B 120.6
B7B B8B H8B 130.1
C10B B9B B8B 54.98(18)
C10B B9B B5B 108.0(2)
B8B B9B B5B 60.18(19)
C10B B9B B6B 51.78(17)
B8B B9B B6B 87.6(2)
B5B B9B B6B 100.4(2)
C10B B9B Fe2B 113.2(2)
B8B B9B Fe2B 111.3(2)
B5B B9B Fe2B 65.57(15)
B6B B9B Fe2B 63.90(14)
C10B B9B H9B 122.5
B8B B9B H9B 129.2
B5B B9B H9B 120.8
B6B B9B H9B 133.9
Fe2B B9B H9B 113.3
B8B C10B B7B 70.0(2)
B8B C10B B9B 69.5(2)
B7B C10B B9B 111.1(3)
B8B C10B B6B 111.2(3)
B7B C10B B6B 69.5(2)
B9B C10B B6B 76.6(2)
B8B C10B H10B 126.1
B7B C10B H10B 126.1
B9B C10B H10B 122.8
B6B C10B H10B 122.7
O2B C2B Fe2B 177.2(3)
O3B C3B Fe2B 177.2(3)
O4B C4B Fe2B 178.0(3)
O1C C1C B4C 120.2(2)
O1C C1C B3C 124.8(2)
B4C C1C B3C 70.9(2)
O1C C1C B5C 127.0(2)
B4C C1C B5C 70.4(2)
B3C C1C B5C 108.0(2)
O1C C1C Fe2C 120.59(19)
B4C C1C Fe2C 119.19(19)
B3C C1C Fe2C 75.06(16)
B5C C1C Fe2C 74.50(16)
C1C O1C H1C 109.5
C4C Fe2C C3C 92.49(13)
C4C Fe2C C2C 95.93(13)
C3C Fe2C C2C 94.26(13)
C4C Fe2C C1C 163.29(12)
C3C Fe2C C1C 100.35(12)
C2C Fe2C C1C 93.74(12)
C4C Fe2C B9C 79.90(13)
C3C Fe2C B9C 101.11(13)
C2C Fe2C B9C 164.20(13)
C1C Fe2C B9C 87.12(12)
C4C Fe2C B5C 126.39(13)
C3C Fe2C B5C 83.48(13)
C2C Fe2C B5C 137.65(13)
C1C Fe2C B5C 45.94(12)
B9C Fe2C B5C 49.20(12)
C4C Fe2C B3C 121.67(13)
C3C Fe2C B3C 145.66(13)
C2C Fe2C B3C 86.08(13)
C1C Fe2C B3C 45.51(11)
B9C Fe2C B3C 83.29(13)
B5C Fe2C B3C 73.76(13)
C4C Fe2C B6C 77.67(13)
C3C Fe2C B6C 154.43(13)
C2C Fe2C B6C 110.06(13)
C1C Fe2C B6C 86.23(12)
B9C Fe2C B6C 54.22(13)
B5C Fe2C B6C 83.64(13)
B3C Fe2C B6C 48.09(12)
C1C B3C B6C 112.9(2)
C1C B3C B7C 107.2(2)
B6C B3C B7C 59.92(19)
C1C B3C B4C 53.55(17)
B6C B3C B4C 102.2(2)
B7C B3C B4C 58.44(17)
C1C B3C Fe2C 59.44(14)
B6C B3C Fe2C 66.03(15)
B7C B3C Fe2C 110.7(2)
B4C B3C Fe2C 97.58(18)
C1C B3C H3C 121.6
B6C B3C H3C 118.9
B7C B3C H3C 120.6
B4C B3C H3C 131.0
Fe2C B3C H3C 121.9
C1C B4C B8C 110.6(2)
C1C B4C B7C 110.0(2)
B8C B4C B7C 61.50(18)
C1C B4C B5C 56.06(18)
B8C B4C B5C 60.16(18)
B7C B4C B5C 103.2(2)
C1C B4C B3C 55.55(17)
B8C B4C B3C 102.5(2)
B7C B4C B3C 59.54(17)
B5C B4C B3C 90.3(2)
C1C B4C H4C 120.5
B8C B4C H4C 120.0
B7C B4C H4C 120.1
B5C B4C H4C 130.3
B3C B4C H4C 131.1
C1C B5C B9C 111.5(2)
C1C B5C B8C 106.4(2)
B9C B5C B8C 59.74(18)
C1C B5C B4C 53.54(17)
B9C B5C B4C 101.7(2)
B8C B5C B4C 58.08(18)
C1C B5C Fe2C 59.56(15)
B9C B5C Fe2C 65.05(15)
B8C B5C Fe2C 110.15(19)
B4C B5C Fe2C 98.04(18)
C1C B5C H5C 122.1
B9C B5C H5C 119.8
B8C B5C H5C 121.0
B4C B5C H5C 130.8
Fe2C B5C H5C 122.0
C10C B6C B3C 108.6(2)
C10C B6C B7C 55.55(18)
B3C B6C B7C 60.67(18)
C10C B6C B9C 51.37(17)
B3C B6C B9C 100.2(2)
B7C B6C B9C 87.7(2)
C10C B6C Fe2C 111.5(2)
B3C B6C Fe2C 65.88(15)
B7C B6C Fe2C 111.15(19)
B9C B6C Fe2C 62.29(14)
C10C B6C H6C 122.7
B3C B6C H6C 120.3
B7C B6C H6C 128.6
B9C B6C H6C 134.6
Fe2C B6C H6C 114.3
C10C B7C B4C 107.7(2)
C10C B7C B6C 55.62(18)
B4C B7C B6C 104.5(2)
C10C B7C B3C 107.6(2)
B4C B7C B3C 62.03(18)
B6C B7C B3C 59.41(18)
C10C B7C B8C 54.86(18)
B4C B7C B8C 59.04(18)
B6C B7C B8C 92.7(2)
B3C B7C B8C 102.5(2)
C10C B7C H7C 122.8
B4C B7C H7C 120.3
B6C B7C H7C 128.8
B3C B7C H7C 121.0
B8C B7C H7C 130.1
C10C B8C B4C 108.2(2)
C10C B8C B9C 55.46(18)
B4C B8C B9C 104.5(2)
C10C B8C B5C 108.2(2)
B4C B8C B5C 61.76(19)
B9C B8C B5C 59.91(18)
C10C B8C B7C 54.95(18)
B4C B8C B7C 59.45(18)
B9C B8C B7C 92.5(2)
B5C B8C B7C 102.9(2)
C10C B8C H8C 122.5
B4C B8C H8C 120.2
B9C B8C H8C 129.0
B5C B8C H8C 120.7
B7C B8C H8C 130.0
C10C B9C B8C 55.17(18)
C10C B9C B5C 108.3(2)
B8C B9C B5C 60.35(19)
C10C B9C B6C 51.25(17)
B8C B9C B6C 87.1(2)
B5C B9C B6C 100.2(2)
C10C B9C Fe2C 112.5(2)
B8C B9C Fe2C 111.1(2)
B5C B9C Fe2C 65.76(15)
B6C B9C Fe2C 63.49(13)
C10C B9C H9C 122.7
B8C B9C H9C 129.2
B5C B9C H9C 120.6
B6C B9C H9C 134.4
Fe2C B9C H9C 113.6
B8C C10C B7C 70.2(2)
B8C C10C B6C 111.2(2)
B7C C10C B6C 68.8(2)
B8C C10C B9C 69.4(2)
B7C C10C B9C 111.3(2)
B6C C10C B9C 77.4(2)
B8C C10C H10C 126.1
B7C C10C H10C 126.3
B6C C10C H10C 122.7
B9C C10C H10C 122.3
O2C C2C Fe2C 177.2(3)
O3C C3C Fe2C 177.3(3)
O4C C4C Fe2C 177.5(3)

loop_
_geom_bond_atom_site_label_1
_geom_bond_atom_site_label_2
_geom_bond_distance
C1A O1A 1.404(3)
C1A B4A 1.591(4)
C1A B3A 1.638(4)
C1A B5A 1.641(4)
C1A Fe2A 1.957(3)
O1A H1A 0.8400
Fe2A C4A 1.802(3)
Fe2A C3A 1.806(3)
Fe2A C2A 1.815(3)
Fe2A B6A 2.188(3)
Fe2A B9A 2.190(3)
Fe2A B3A 2.192(3)
Fe2A B5A 2.195(3)
B3A B6A 1.801(5)
B3A B7A 1.822(5)
B3A B4A 1.861(5)
B3A H3A 1.1200
B4A B7A 1.793(5)
B4A B8A 1.802(4)
B4A B5A 1.867(5)
B4A H4A 1.1200
B5A B9A 1.802(4)
B5A B8A 1.830(5)
B5A H5A 1.1200
B6A C10A 1.601(4)
B6A B7A 1.823(5)
B6A B9A 2.007(5)
B6A H6A 1.1200
B7A C10A 1.601(4)
B7A B8A 1.827(5)
B7A H7A 1.1200
B8A C10A 1.595(4)
B8A B9A 1.822(5)
B8A H8A 1.1200
B9A C10A 1.609(4)
B9A H9A 1.1200
C10A H10A 1.0699
C2A O2A 1.131(3)
C3A O3A 1.133(3)
C4A O4A 1.138(3)
C1B O1B 1.404(3)
C1B B4B 1.596(4)
C1B B3B 1.639(4)
C1B B5B 1.642(4)
C1B Fe2B 1.956(3)
O1B H1B 0.8400
Fe2B C4B 1.807(3)
Fe2B C2B 1.811(3)
Fe2B C3B 1.820(3)
Fe2B B9B 2.182(3)
Fe2B B5B 2.187(3)
Fe2B B3B 2.207(3)
Fe2B B6B 2.210(3)
B3B B6B 1.790(5)
B3B B7B 1.819(5)
B3B B4B 1.877(5)
B3B H3B 1.1200
B4B B7B 1.788(5)
B4B B8B 1.799(5)
B4B B5B 1.861(5)
B4B H4B 1.1200
B5B B9B 1.817(5)
B5B B8B 1.821(5)
B5B H5B 1.1200
B6B C10B 1.602(4)
B6B B7B 1.824(5)
B6B B9B 1.983(5)
B6B H6B 1.1200
B7B C10B 1.598(4)
B7B B8B 1.829(5)
B7B H7B 1.1200
B8B C10B 1.588(4)
B8B B9B 1.816(5)
B8B H8B 1.1200
B9B C10B 1.599(4)
B9B H9B 1.1200
C10B H10B 1.0699
C2B O2B 1.129(3)
C3B O3B 1.132(3)
C4B O4B 1.139(3)
C1C O1C 1.398(3)
C1C B4C 1.587(4)
C1C B3C 1.627(4)
C1C B5C 1.637(4)
C1C Fe2C 1.964(3)
O1C H1C 0.8400
Fe2C C4C 1.809(3)
Fe2C C3C 1.816(3)
Fe2C C2C 1.823(3)
Fe2C B9C 2.183(3)
Fe2C B5C 2.195(3)
Fe2C B3C 2.204(3)
Fe2C B6C 2.206(3)
B3C B6C 1.797(5)
B3C B7C 1.820(5)
B3C B4C 1.865(5)
B3C H3C 1.1200
B4C B8C 1.791(5)
B4C B7C 1.799(4)
B4C B5C 1.859(5)
B4C H4C 1.1200
B5C B9C 1.822(5)
B5C B8C 1.830(5)
B5C H5C 1.1200
B6C C10C 1.599(4)
B6C B7C 1.806(5)
B6C B9C 2.000(5)
B6C H6C 1.1200
B7C C10C 1.597(4)
B7C B8C 1.836(5)
B7C H7C 1.1200
B8C C10C 1.595(4)
B8C B9C 1.819(5)
B8C H8C 1.1200
B9C C10C 1.601(4)
B9C H9C 1.1200
C10C H10C 1.0699
C2C O2C 1.132(3)
C3C O3C 1.130(3)
C4C O4C 1.134(3)

loop_
_geom_hbond_atom_site_label_D
_geom_hbond_atom_site_label_H
_geom_hbond_atom_site_label_A
_geom_hbond_distance_DH
_geom_hbond_distance_HA
_geom_hbond_distance_DA
_geom_hbond_angle_DHA
_geom_hbond_site_symmetry_A
O1A H1A O1C 0.84 2.11 2.949(3) 177.2 .
O1B H1B O1A 0.84 2.30 3.117(3) 165.5 1_655
O1C H1C O1B 0.84 2.20 3.036(3) 174.1 .
